data_7102035
loop_
_publ_author_name
'Mart\'in, Avelino'
'Mart\'inez-Espada, Noelia'
'Mena, Miguel'
'Y\'elamos, Carlos'

_publ_section_title
;
 Encapsulation of a trinuclear silver(I) cluster by two imido-nitrido
 metalloligands [{Ti(eta5-C5Me5)(micro-NH)}3(micro3-N)].
;
_journal_issue 28
_journal_name_full 'Chemical communications (Cambridge, England)'
_journal_page_first 2983
_journal_page_last 2985
_journal_paper_doi 10.1039/b704180b
_journal_year 2007
_chemical_compound_source 'synthesis as described'
_chemical_formula_moiety 'C70 H104 Ag3 F9 N8 O9 S3 Ti6'
_chemical_formula_sum 'C70 H104 Ag3 F9 N8 O9 S3 Ti6'
_chemical_formula_weight 2079.8
_chemical_name_systematic
;
?
;
_space_group_IT_number 14
_symmetry_cell_setting monoclinic
_symmetry_Int_Tables_number 14
_symmetry_space_group_name_Hall '-P 2ybc'
_symmetry_space_group_name_H-M 'P 1 21/c 1'
_atom_sites_solution_hydrogens geom
_atom_sites_solution_primary direct
_atom_sites_solution_secondary difmap
_audit_conform_dict_location ftp://ftp.iucr.org/pub/cif_core.dic
_audit_conform_dict_name cif_core.dic
_audit_conform_dict_version 2.3
_audit_creation_date 2007-04-18T14:45:22-00:00
_audit_creation_method 'WinGX routine CIF_UPDATE'
_cell_angle_alpha 90
_cell_angle_beta 93.956(19)
_cell_angle_gamma 90
_cell_formula_units_Z 4
_cell_length_a 16.058(3)
_cell_length_b 20.694(6)
_cell_length_c 37.507(11)
_cell_measurement_reflns_used 267
_cell_measurement_temperature 200(2)
_cell_measurement_theta_max 20
_cell_measurement_theta_min 3
_cell_measurement_wavelength 0.71073
_cell_volume 12434(5)
_computing_cell_refinement 'Dirax/lsq (Duisenberg & Schreurs, 1989-2000)'
_computing_data_collection 'Collect (Nonius BV, 1997-2000)'
_computing_data_reduction 'EvalCCD (Duisenberg & Schreurs 1990-2000)'
_computing_molecular_graphics 'Ortep-3 for Windows (Farrugia, 1997)'
_computing_publication_material 'WinGX publication routines (Farrugia, 1999)'
_computing_structure_refinement 'SHELXL-97 (Sheldrick, 1997)'
_computing_structure_solution 'SHELXS-86 (Sheldrick, 1986)'
_diffrn_ambient_temperature 200(2)
_diffrn_detector 'CCD plate'
_diffrn_detector_area_resol_mean 9
_diffrn_measured_fraction_theta_full 0.987
_diffrn_measured_fraction_theta_max 0.987
_diffrn_measurement_device '95mm CCD camera on \k-goniostat'
_diffrn_measurement_device_type KappaCCD
_diffrn_measurement_method 'CCD rotation images, thick slices'
_diffrn_orient_matrix_type X=UH
_diffrn_orient_matrix_UB_11 0.01
_diffrn_orient_matrix_UB_12 0
_diffrn_orient_matrix_UB_13 0
_diffrn_orient_matrix_UB_21 0
_diffrn_orient_matrix_UB_22 0.01
_diffrn_orient_matrix_UB_23 0
_diffrn_orient_matrix_UB_31 0
_diffrn_orient_matrix_UB_32 0
_diffrn_orient_matrix_UB_33 0.01
_diffrn_radiation_monochromator graphite
_diffrn_radiation_probe x-ray
_diffrn_radiation_type MoK\a
_diffrn_radiation_wavelength 0.71073
_diffrn_reflns_av_R_equivalents 0.0759
_diffrn_reflns_av_unetI/netI 0.092
_diffrn_reflns_limit_h_max 20
_diffrn_reflns_limit_h_min -20
_diffrn_reflns_limit_k_max 24
_diffrn_reflns_limit_k_min -26
_diffrn_reflns_limit_l_max 48
_diffrn_reflns_limit_l_min -42
_diffrn_reflns_number 117004
_diffrn_reflns_reduction_process
;
Scaled and merged with SORTAV
R.H. Blessing, (1987) Cryst. Rev. 1, 3-58
R.H. Blessing, (1989) J. Appl. Cryst. 22, 396-397
;
_diffrn_reflns_theta_full 27.53
_diffrn_reflns_theta_max 27.53
_diffrn_reflns_theta_min 3
_diffrn_source 'Enraf Nonius FR590'
_exptl_absorpt_coefficient_mu 0.927
_exptl_absorpt_correction_T_max 0.913
_exptl_absorpt_correction_T_min 0.8734
_exptl_absorpt_correction_type multi-scan
_exptl_absorpt_process_details
;
R.H. Blessing, Acta Cryst. (1995), A51, 33-38
;
_exptl_crystal_colour orange
_exptl_crystal_density_diffrn 1.111
_exptl_crystal_density_method 'not measured'
_exptl_crystal_description prism
_exptl_crystal_F_000 4216
_exptl_crystal_size_max 0.15
_exptl_crystal_size_mid 0.1
_exptl_crystal_size_min 0.1
_refine_diff_density_max 0.941
_refine_diff_density_min -0.584
_refine_diff_density_rms 0.094
_refine_ls_extinction_method none
_refine_ls_goodness_of_fit_ref 0.949
_refine_ls_hydrogen_treatment constr
_refine_ls_matrix_type full
_refine_ls_number_parameters 940
_refine_ls_number_reflns 28264
_refine_ls_number_restraints 0
_refine_ls_restrained_S_all 0.949
_refine_ls_R_factor_all 0.0982
_refine_ls_R_factor_gt 0.0515
_refine_ls_shift/su_max 0.01
_refine_ls_shift/su_mean 0
_refine_ls_structure_factor_coef Fsqd
_refine_ls_weighting_details 'calc w=1/[\s^2^(Fo^2^)+(0.0810P)^2^+0.0000P] where P=(Fo^2^+2Fc^2^)/3'
_refine_ls_weighting_scheme calc
_refine_ls_wR_factor_gt 0.1353
_refine_ls_wR_factor_ref 0.1458
_reflns_number_gt 16649
_reflns_number_total 28264
_reflns_threshold_expression >2sigma(I)
_cod_data_source_file b704180b.txt
_cod_data_source_block 2
_cod_original_sg_symbol_H-M 'P 21/c'
_cod_database_code 7102035

loop_
_symmetry_equiv_pos_as_xyz
'x, y, z'
'-x, y+1/2, -z+1/2'
'-x, -y, -z'
'x, -y-1/2, z-1/2'

loop_
_atom_site_label
_atom_site_type_symbol
_atom_site_fract_x
_atom_site_fract_y
_atom_site_fract_z
_atom_site_U_iso_or_equiv
_atom_site_adp_type
_atom_site_occupancy
_atom_site_symmetry_multiplicity
_atom_site_calc_flag
_atom_site_refinement_flags
C1 C 0.2851(4) 0.3380(3) 0.19613(14) 0.0723(15) Uani 1 1 d .
C2 C 0.1945(3) 0.5248(3) 0.51460(13) 0.0634(14) Uani 1 1 d .
C3 C 0.2805(5) 0.8662(3) 0.3031(2) 0.096(2) Uani 1 1 d .
C11 C 0.0887(3) 0.3723(2) 0.37996(12) 0.0436(10) Uani 1 1 d .
C12 C 0.0668(3) 0.35291(18) 0.34399(11) 0.0405(10) Uani 1 1 d .
C13 C -0.0161(3) 0.3743(2) 0.33474(13) 0.0500(11) Uani 1 1 d .
C14 C -0.0450(3) 0.4073(2) 0.36455(13) 0.0499(12) Uani 1 1 d .
C15 C 0.0205(2) 0.40629(19) 0.39333(12) 0.0424(10) Uani 1 1 d .
C16 C 0.1685(3) 0.3562(2) 0.40181(13) 0.0614(13) Uani 1 1 d .
H16A H 0.1845 0.3115 0.3971 0.092 Uiso 1 1 calc R
H16B H 0.1598 0.3612 0.4273 0.092 Uiso 1 1 calc R
H16C H 0.2129 0.3855 0.3953 0.092 Uiso 1 1 calc R
C17 C 0.1195(3) 0.3119(2) 0.32122(13) 0.0629(13) Uani 1 1 d .
H17A H 0.1772 0.3277 0.3232 0.094 Uiso 1 1 calc R
H17B H 0.0975 0.3143 0.2962 0.094 Uiso 1 1 calc R
H17C H 0.1182 0.2669 0.3294 0.094 Uiso 1 1 calc R
C18 C -0.0679(3) 0.3602(2) 0.30066(15) 0.0791(17) Uani 1 1 d .
H18A H -0.0937 0.4002 0.2914 0.119 Uiso 1 1 calc R
H18B H -0.1115 0.3289 0.3054 0.119 Uiso 1 1 calc R
H18C H -0.0321 0.3423 0.283 0.119 Uiso 1 1 calc R
C19 C -0.1323(3) 0.4347(3) 0.36669(17) 0.0783(17) Uani 1 1 d .
H19A H -0.1326 0.4649 0.3868 0.118 Uiso 1 1 calc R
H19B H -0.1715 0.3994 0.3702 0.118 Uiso 1 1 calc R
H19C H -0.1489 0.4575 0.3444 0.118 Uiso 1 1 calc R
C20 C 0.0149(3) 0.4280(2) 0.43119(12) 0.0565(12) Uani 1 1 d .
H20A H -0.0188 0.4675 0.4316 0.085 Uiso 1 1 calc R
H20B H 0.0711 0.4368 0.442 0.085 Uiso 1 1 calc R
H20C H -0.0113 0.394 0.4448 0.085 Uiso 1 1 calc R
C21 C 0.0792(3) 0.5433(2) 0.21966(12) 0.0533(12) Uani 1 1 d .
C22 C 0.0600(3) 0.6087(2) 0.22631(11) 0.0507(12) Uani 1 1 d .
C23 C -0.0212(3) 0.6110(2) 0.23954(12) 0.0514(12) Uani 1 1 d .
C24 C -0.0520(3) 0.5464(2) 0.24077(12) 0.0517(12) Uani 1 1 d .
C25 C 0.0094(3) 0.5041(2) 0.22802(12) 0.0501(11) Uani 1 1 d .
C26 C 0.1565(3) 0.5183(3) 0.20268(14) 0.0770(16) Uani 1 1 d .
H26A H 0.2036 0.5473 0.2087 0.116 Uiso 1 1 calc R
H26B H 0.1457 0.5167 0.1767 0.116 Uiso 1 1 calc R
H26C H 0.17 0.4749 0.2117 0.116 Uiso 1 1 calc R
C27 C 0.1104(4) 0.6671(3) 0.21926(14) 0.0784(17) Uani 1 1 d .
H27A H 0.0762 0.7058 0.2216 0.118 Uiso 1 1 calc R
H27B H 0.1293 0.6648 0.195 0.118 Uiso 1 1 calc R
H27C H 0.1589 0.669 0.2366 0.118 Uiso 1 1 calc R
C28 C -0.0691(4) 0.6710(3) 0.24812(15) 0.0834(18) Uani 1 1 d .
H28A H -0.1073 0.6611 0.2667 0.125 Uiso 1 1 calc R
H28B H -0.1012 0.686 0.2266 0.125 Uiso 1 1 calc R
H28C H -0.03 0.7048 0.2567 0.125 Uiso 1 1 calc R
C29 C -0.1391(3) 0.5279(3) 0.25171(15) 0.0783(17) Uani 1 1 d .
H29A H -0.1549 0.5564 0.271 0.117 Uiso 1 1 calc R
H29B H -0.1386 0.483 0.26 0.117 Uiso 1 1 calc R
H29C H -0.1797 0.5324 0.2311 0.117 Uiso 1 1 calc R
C30 C 0.0016(4) 0.4330(2) 0.21960(14) 0.0760(16) Uani 1 1 d .
H30A H 0.0508 0.4102 0.2301 0.114 Uiso 1 1 calc R
H30B H -0.0024 0.4269 0.1936 0.114 Uiso 1 1 calc R
H30C H -0.0486 0.4158 0.2296 0.114 Uiso 1 1 calc R
C31 C 0.0669(3) 0.7110(2) 0.38213(12) 0.0478(11) Uani 1 1 d .
C32 C 0.0489(3) 0.6659(2) 0.40847(12) 0.0494(11) Uani 1 1 d .
C33 C -0.0316(3) 0.6388(2) 0.39811(14) 0.0536(12) Uani 1 1 d .
C34 C -0.0629(3) 0.6681(2) 0.36581(14) 0.0523(12) Uani 1 1 d .
C35 C -0.0022(3) 0.7139(2) 0.35599(13) 0.0520(12) Uani 1 1 d .
C36 C 0.1432(3) 0.7548(3) 0.38273(16) 0.0760(16) Uani 1 1 d .
H36A H 0.1428 0.7789 0.3602 0.114 Uiso 1 1 calc R
H36B H 0.194 0.7285 0.3856 0.114 Uiso 1 1 calc R
H36C H 0.1419 0.7851 0.4028 0.114 Uiso 1 1 calc R
C37 C 0.0999(3) 0.6512(3) 0.44310(13) 0.0730(16) Uani 1 1 d .
H37A H 0.0713 0.6182 0.4565 0.11 Uiso 1 1 calc R
H37B H 0.1062 0.6907 0.4575 0.11 Uiso 1 1 calc R
H37C H 0.1551 0.6352 0.4377 0.11 Uiso 1 1 calc R
C38 C -0.0805(3) 0.5917(2) 0.42016(16) 0.0815(18) Uani 1 1 d .
H38A H -0.0419 0.5695 0.4375 0.122 Uiso 1 1 calc R
H38B H -0.1089 0.5599 0.4042 0.122 Uiso 1 1 calc R
H38C H -0.1219 0.6156 0.4329 0.122 Uiso 1 1 calc R
C39 C -0.1486(3) 0.6565(3) 0.34745(16) 0.0761(17) Uani 1 1 d .
H39A H -0.153 0.679 0.3244 0.114 Uiso 1 1 calc R
H39B H -0.1914 0.673 0.3625 0.114 Uiso 1 1 calc R
H39C H -0.157 0.6101 0.3436 0.114 Uiso 1 1 calc R
C40 C -0.0101(3) 0.7641(2) 0.32654(14) 0.0717(15) Uani 1 1 d .
H40A H 0.0408 0.7643 0.3136 0.108 Uiso 1 1 calc R
H40B H -0.0182 0.8069 0.337 0.108 Uiso 1 1 calc R
H40C H -0.0581 0.7536 0.31 0.108 Uiso 1 1 calc R
C41 C 0.4162(3) 0.6688(2) 0.42902(11) 0.0454(10) Uani 1 1 d .
C42 C 0.4843(3) 0.6285(2) 0.43885(10) 0.0426(10) Uani 1 1 d .
C43 C 0.5508(2) 0.6456(2) 0.41771(11) 0.0438(10) Uani 1 1 d .
C44 C 0.5225(3) 0.6974(2) 0.39447(11) 0.0432(10) Uani 1 1 d .
C45 C 0.4387(3) 0.7119(2) 0.40195(11) 0.0452(11) Uani 1 1 d .
C46 C 0.3331(3) 0.6679(3) 0.44656(14) 0.0710(15) Uani 1 1 d .
H46A H 0.2889 0.6845 0.4297 0.106 Uiso 1 1 calc R
H46B H 0.3373 0.6951 0.468 0.106 Uiso 1 1 calc R
H46C H 0.3199 0.6235 0.4532 0.106 Uiso 1 1 calc R
C47 C 0.4895(3) 0.5817(3) 0.47041(12) 0.0624(13) Uani 1 1 d .
H47A H 0.527 0.546 0.4655 0.094 Uiso 1 1 calc R
H47B H 0.4337 0.5647 0.474 0.094 Uiso 1 1 calc R
H47C H 0.511 0.6045 0.492 0.094 Uiso 1 1 calc R
C48 C 0.6388(3) 0.6178(3) 0.42050(14) 0.0687(15) Uani 1 1 d .
H48A H 0.6433 0.5849 0.4393 0.103 Uiso 1 1 calc R
H48B H 0.679 0.6525 0.4263 0.103 Uiso 1 1 calc R
H48C H 0.6507 0.5981 0.3976 0.103 Uiso 1 1 calc R
C49 C 0.5759(3) 0.7339(2) 0.37016(14) 0.0717(15) Uani 1 1 d .
H49A H 0.6195 0.7052 0.3621 0.108 Uiso 1 1 calc R
H49B H 0.6019 0.7707 0.3831 0.108 Uiso 1 1 calc R
H49C H 0.5413 0.7495 0.3494 0.108 Uiso 1 1 calc R
C50 C 0.3867(3) 0.7668(2) 0.38557(14) 0.0694(15) Uani 1 1 d .
H50A H 0.3293 0.7519 0.38 0.104 Uiso 1 1 calc R
H50B H 0.4105 0.7813 0.3636 0.104 Uiso 1 1 calc R
H50C H 0.3865 0.8028 0.4025 0.104 Uiso 1 1 calc R
C51 C 0.5011(3) 0.3685(2) 0.33981(12) 0.0458(11) Uani 1 1 d .
C52 C 0.4333(3) 0.35458(18) 0.36091(11) 0.0399(10) Uani 1 1 d .
C53 C 0.4540(2) 0.3789(2) 0.39617(11) 0.0434(10) Uani 1 1 d .
C54 C 0.5345(3) 0.4076(2) 0.39673(12) 0.0479(11) Uani 1 1 d .
C55 C 0.5636(2) 0.4016(2) 0.36216(13) 0.0496(11) Uani 1 1 d .
C56 C 0.5073(3) 0.3447(2) 0.30233(13) 0.0683(15) Uani 1 1 d .
H56A H 0.5557 0.3646 0.2921 0.102 Uiso 1 1 calc R
H56B H 0.4564 0.3563 0.2878 0.102 Uiso 1 1 calc R
H56C H 0.5138 0.2976 0.3025 0.102 Uiso 1 1 calc R
C57 C 0.3555(3) 0.3192(2) 0.34827(13) 0.0624(13) Uani 1 1 d .
H57A H 0.3066 0.3435 0.3549 0.094 Uiso 1 1 calc R
H57B H 0.3555 0.2763 0.3594 0.094 Uiso 1 1 calc R
H57C H 0.3536 0.3145 0.3222 0.094 Uiso 1 1 calc R
C58 C 0.4021(3) 0.3709(2) 0.42859(12) 0.0601(13) Uani 1 1 d .
H58A H 0.3427 0.3735 0.4209 0.09 Uiso 1 1 calc R
H58B H 0.4164 0.4052 0.4459 0.09 Uiso 1 1 calc R
H58C H 0.4141 0.3287 0.4397 0.09 Uiso 1 1 calc R
C59 C 0.5836(3) 0.4345(2) 0.42995(15) 0.0770(17) Uani 1 1 d .
H59A H 0.6225 0.4677 0.4228 0.115 Uiso 1 1 calc R
H59B H 0.6149 0.3994 0.4423 0.115 Uiso 1 1 calc R
H59C H 0.5447 0.4534 0.4461 0.115 Uiso 1 1 calc R
C60 C 0.6495(3) 0.4222(3) 0.35198(17) 0.0817(18) Uani 1 1 d .
H60A H 0.6505 0.4228 0.3259 0.123 Uiso 1 1 calc R
H60B H 0.6913 0.3915 0.362 0.123 Uiso 1 1 calc R
H60C H 0.6621 0.4655 0.3615 0.123 Uiso 1 1 calc R
C61 C 0.4261(3) 0.6147(3) 0.24518(11) 0.0569(13) Uani 1 1 d .
C62 C 0.4584(3) 0.5514(2) 0.24150(12) 0.0559(13) Uani 1 1 d .
C63 C 0.5399(3) 0.5500(2) 0.25829(12) 0.0518(12) Uani 1 1 d .
C64 C 0.5590(3) 0.6122(2) 0.27335(11) 0.0508(12) Uani 1 1 d .
C65 C 0.4876(3) 0.6531(2) 0.26486(11) 0.0493(11) Uani 1 1 d .
C66 C 0.3413(3) 0.6375(3) 0.22949(15) 0.0831(18) Uani 1 1 d .
H66A H 0.3327 0.6827 0.2363 0.125 Uiso 1 1 calc R
H66B H 0.2974 0.6106 0.2387 0.125 Uiso 1 1 calc R
H66C H 0.3391 0.6341 0.2034 0.125 Uiso 1 1 calc R
C67 C 0.4146(4) 0.4963(3) 0.22054(14) 0.0854(19) Uani 1 1 d .
H67A H 0.3557 0.495 0.2258 0.128 Uiso 1 1 calc R
H67B H 0.4414 0.4552 0.2275 0.128 Uiso 1 1 calc R
H67C H 0.4186 0.5034 0.1949 0.128 Uiso 1 1 calc R
C68 C 0.6022(4) 0.4935(3) 0.25759(16) 0.0859(18) Uani 1 1 d .
H68A H 0.6228 0.4828 0.2821 0.129 Uiso 1 1 calc R
H68B H 0.6492 0.506 0.2437 0.129 Uiso 1 1 calc R
H68C H 0.5742 0.4557 0.2465 0.129 Uiso 1 1 calc R
C69 C 0.6430(3) 0.6328(2) 0.29206(14) 0.0632(14) Uani 1 1 d .
H69A H 0.6374 0.6759 0.3024 0.095 Uiso 1 1 calc R
H69B H 0.6857 0.6338 0.2746 0.095 Uiso 1 1 calc R
H69C H 0.6594 0.6019 0.311 0.095 Uiso 1 1 calc R
C70 C 0.4824(3) 0.7248(2) 0.27200(14) 0.0671(14) Uani 1 1 d .
H70A H 0.5302 0.7466 0.2624 0.101 Uiso 1 1 calc R
H70B H 0.4831 0.7323 0.2978 0.101 Uiso 1 1 calc R
H70C H 0.4305 0.742 0.2604 0.101 Uiso 1 1 calc R
Ag1 Ag 0.257552(17) 0.483029(14) 0.306179(8) 0.03642(9) Uani 1 1 d .
Ag2 Ag 0.252803(17) 0.529084(14) 0.381378(8) 0.03482(9) Uani 1 1 d .
Ag3 Ag 0.249780(18) 0.623906(14) 0.321684(8) 0.03848(9) Uani 1 1 d .
F11 F 0.2628(3) 0.39038(19) 0.18027(9) 0.1275(16) Uani 1 1 d .
F12 F 0.3722(2) 0.3416(2) 0.19739(11) 0.1204(14) Uani 1 1 d .
F13 F 0.2695(2) 0.28689(16) 0.17645(8) 0.0914(10) Uani 1 1 d .
F21 F 0.21334(19) 0.50654(17) 0.54863(7) 0.0855(10) Uani 1 1 d .
F22 F 0.2167(2) 0.58711(17) 0.51195(8) 0.0972(11) Uani 1 1 d .
F23 F 0.11209(19) 0.5203(2) 0.50794(9) 0.1029(12) Uani 1 1 d .
F31 F 0.2547(3) 0.91984(17) 0.28672(14) 0.1436(18) Uani 1 1 d .
F32 F 0.2555(3) 0.86484(18) 0.33635(13) 0.1202(14) Uani 1 1 d .
F33 F 0.3648(2) 0.86614(18) 0.30425(13) 0.1288(16) Uani 1 1 d .
N1 N 0.00231(18) 0.54096(15) 0.32446(9) 0.0366(8) Uani 1 1 d .
N2 N 0.50525(18) 0.54963(15) 0.34909(8) 0.0361(8) Uani 1 1 d .
N12 N 0.12343(18) 0.47117(15) 0.29842(9) 0.0366(8) Uani 1 1 d .
H12 H 0.1085 0.4364 0.2836 0.044 Uiso 1 1 calc R
N13 N 0.11699(18) 0.53386(15) 0.37918(9) 0.0367(8) Uani 1 1 d .
H13 H 0.0975 0.528 0.4017 0.044 Uiso 1 1 calc R
N23 N 0.11545(19) 0.62946(15) 0.30902(9) 0.0399(8) Uani 1 1 d .
H23 H 0.0984 0.6688 0.299 0.048 Uiso 1 1 calc R
N45 N 0.38650(18) 0.52160(14) 0.39317(8) 0.0340(7) Uani 1 1 d .
H45 H 0.4012 0.5101 0.4167 0.041 Uiso 1 1 calc R
N46 N 0.38473(19) 0.63457(15) 0.33195(8) 0.0369(8) Uani 1 1 d .
H46 H 0.4014 0.6764 0.3268 0.044 Uiso 1 1 calc R
N56 N 0.39309(18) 0.48314(16) 0.30775(9) 0.0378(8) Uani 1 1 d .
H56 H 0.4131 0.4537 0.2917 0.045 Uiso 1 1 calc R
O11 O 0.2819(3) 0.38934(17) 0.25860(10) 0.0910(13) Uani 1 1 d .
O12 O 0.2906(4) 0.2746(2) 0.25548(11) 0.135(2) Uani 1 1 d .
O13 O 0.1651(2) 0.3298(3) 0.23612(11) 0.130(2) Uani 1 1 d .
O21 O 0.21914(19) 0.50117(17) 0.44867(8) 0.0594(9) Uani 1 1 d .
O22 O 0.3346(2) 0.48777(19) 0.49311(9) 0.0766(11) Uani 1 1 d .
O23 O 0.2192(3) 0.41075(18) 0.49016(10) 0.0893(12) Uani 1 1 d .
O31 O 0.2748(2) 0.74221(15) 0.29957(9) 0.0696(10) Uani 1 1 d .
O32 O 0.1504(2) 0.8001(2) 0.27845(11) 0.0924(13) Uani 1 1 d .
O33 O 0.2743(3) 0.8026(2) 0.24263(11) 0.1011(14) Uani 1 1 d .
S1 S 0.25496(7) 0.33117(6) 0.24171(3) 0.0503(3) Uani 1 1 d .
S2 S 0.24861(7) 0.47529(6) 0.48334(3) 0.0490(3) Uani 1 1 d .
S3 S 0.23993(8) 0.79540(7) 0.27817(4) 0.0704(4) Uani 1 1 d .
Ti1 Ti 0.06615(4) 0.46899(3) 0.344321(19) 0.03415(17) Uani 1 1 d .
Ti2 Ti 0.06395(4) 0.55268(3) 0.28289(2) 0.03740(18) Uani 1 1 d .
Ti3 Ti 0.05720(4) 0.60735(3) 0.35326(2) 0.03616(17) Uani 1 1 d .
Ti4 Ti 0.44117(4) 0.60431(3) 0.378070(18) 0.03282(16) Uani 1 1 d .
Ti5 Ti 0.44676(4) 0.47061(3) 0.357555(19) 0.03377(17) Uani 1 1 d .
Ti6 Ti 0.44667(4) 0.56980(4) 0.303953(18) 0.03700(18) Uani 1 1 d .

loop_
_atom_site_aniso_label
_atom_site_aniso_U_11
_atom_site_aniso_U_22
_atom_site_aniso_U_33
_atom_site_aniso_U_23
_atom_site_aniso_U_13
_atom_site_aniso_U_12
C1 0.092(5) 0.069(4) 0.058(4) -0.018(3) 0.020(3) 0.001(3)
C2 0.050(3) 0.092(4) 0.048(3) 0.004(3) 0.009(2) 0.002(3)
C3 0.094(5) 0.064(4) 0.128(6) 0.032(4) 0.000(5) -0.001(4)
C11 0.040(2) 0.041(2) 0.050(3) 0.010(2) 0.007(2) 0.0009(19)
C12 0.048(3) 0.025(2) 0.049(3) -0.0032(19) 0.004(2) -0.0063(18)
C13 0.048(3) 0.037(2) 0.065(3) 0.001(2) -0.003(2) -0.012(2)
C14 0.032(2) 0.039(2) 0.079(3) 0.005(2) 0.009(2) -0.0082(19)
C15 0.034(2) 0.037(2) 0.057(3) 0.006(2) 0.013(2) -0.0058(18)
C16 0.060(3) 0.063(3) 0.060(3) 0.009(3) -0.001(2) 0.020(3)
C17 0.078(4) 0.047(3) 0.064(3) -0.010(2) 0.009(3) 0.001(3)
C18 0.080(4) 0.058(3) 0.095(4) 0.006(3) -0.028(3) -0.026(3)
C19 0.027(2) 0.079(4) 0.130(5) 0.011(4) 0.012(3) -0.004(2)
C20 0.058(3) 0.059(3) 0.055(3) 0.006(2) 0.024(2) -0.006(2)
C21 0.054(3) 0.063(3) 0.041(3) 0.003(2) -0.009(2) 0.000(2)
C22 0.063(3) 0.047(3) 0.040(3) 0.015(2) -0.011(2) -0.008(2)
C23 0.054(3) 0.049(3) 0.048(3) 0.007(2) -0.019(2) 0.001(2)
C24 0.042(3) 0.066(3) 0.045(3) 0.007(2) -0.016(2) -0.002(2)
C25 0.055(3) 0.049(3) 0.044(3) -0.003(2) -0.010(2) -0.004(2)
C26 0.081(4) 0.092(4) 0.060(3) 0.003(3) 0.017(3) 0.010(3)
C27 0.095(4) 0.072(4) 0.066(4) 0.028(3) -0.011(3) -0.023(3)
C28 0.105(5) 0.068(4) 0.074(4) 0.005(3) -0.022(3) 0.035(3)
C29 0.045(3) 0.099(4) 0.087(4) 0.006(3) -0.022(3) -0.012(3)
C30 0.111(5) 0.051(3) 0.064(4) -0.011(3) -0.014(3) -0.012(3)
C31 0.048(3) 0.035(2) 0.061(3) -0.013(2) 0.008(2) 0.003(2)
C32 0.046(3) 0.053(3) 0.050(3) -0.011(2) 0.008(2) 0.018(2)
C33 0.045(3) 0.042(3) 0.076(4) -0.002(2) 0.022(2) 0.011(2)
C34 0.035(2) 0.044(3) 0.078(4) -0.007(2) 0.006(2) 0.009(2)
C35 0.048(3) 0.039(2) 0.068(3) -0.005(2) 0.000(2) 0.015(2)
C36 0.067(4) 0.063(3) 0.096(4) -0.010(3) -0.005(3) -0.016(3)
C37 0.083(4) 0.084(4) 0.052(3) -0.011(3) 0.003(3) 0.019(3)
C38 0.087(4) 0.056(3) 0.108(5) -0.005(3) 0.053(4) 0.004(3)
C39 0.041(3) 0.068(4) 0.117(5) -0.018(3) -0.005(3) 0.013(3)
C40 0.085(4) 0.046(3) 0.083(4) 0.004(3) -0.007(3) 0.021(3)
C41 0.045(3) 0.054(3) 0.038(2) -0.006(2) 0.006(2) -0.003(2)
C42 0.046(3) 0.052(3) 0.029(2) -0.0011(19) -0.0045(18) -0.004(2)
C43 0.036(2) 0.054(3) 0.041(3) -0.010(2) -0.0039(19) -0.008(2)
C44 0.046(3) 0.041(2) 0.042(3) -0.002(2) -0.001(2) -0.015(2)
C45 0.053(3) 0.040(2) 0.041(3) -0.004(2) -0.008(2) -0.008(2)
C46 0.054(3) 0.089(4) 0.073(4) -0.017(3) 0.025(3) 0.007(3)
C47 0.069(3) 0.075(3) 0.042(3) 0.009(2) -0.004(2) -0.007(3)
C48 0.039(3) 0.083(4) 0.081(4) -0.006(3) -0.013(2) -0.010(3)
C49 0.081(4) 0.066(3) 0.069(4) 0.002(3) 0.012(3) -0.031(3)
C50 0.081(4) 0.042(3) 0.084(4) 0.006(3) -0.007(3) 0.008(3)
C51 0.036(2) 0.048(3) 0.055(3) -0.005(2) 0.008(2) 0.010(2)
C52 0.042(2) 0.031(2) 0.046(3) -0.0040(19) 0.0010(19) 0.0012(18)
C53 0.037(2) 0.045(2) 0.047(3) 0.006(2) -0.0045(19) 0.0049(19)
C54 0.042(2) 0.038(2) 0.061(3) 0.005(2) -0.016(2) 0.004(2)
C55 0.028(2) 0.044(3) 0.076(3) 0.008(2) 0.000(2) 0.0078(19)
C56 0.075(4) 0.068(3) 0.064(3) -0.009(3) 0.023(3) 0.010(3)
C57 0.061(3) 0.054(3) 0.072(4) -0.011(3) 0.003(3) -0.018(2)
C58 0.075(3) 0.063(3) 0.043(3) 0.009(2) 0.006(2) 0.000(3)
C59 0.075(4) 0.060(3) 0.089(4) 0.009(3) -0.045(3) 0.003(3)
C60 0.029(3) 0.081(4) 0.135(5) 0.013(4) 0.007(3) 0.003(3)
C61 0.057(3) 0.084(4) 0.030(2) 0.011(2) 0.002(2) -0.020(3)
C62 0.066(3) 0.069(3) 0.036(3) -0.002(2) 0.019(2) -0.017(3)
C63 0.055(3) 0.061(3) 0.043(3) -0.002(2) 0.022(2) -0.013(2)
C64 0.047(3) 0.071(3) 0.037(2) 0.008(2) 0.014(2) -0.009(2)
C65 0.055(3) 0.060(3) 0.034(2) 0.012(2) 0.010(2) -0.013(2)
C66 0.076(4) 0.102(5) 0.068(4) 0.020(3) -0.022(3) 0.001(3)
C67 0.116(5) 0.096(4) 0.045(3) -0.018(3) 0.013(3) -0.035(4)
C68 0.079(4) 0.092(4) 0.092(4) -0.005(4) 0.044(4) 0.008(3)
C69 0.044(3) 0.074(3) 0.074(4) 0.001(3) 0.018(2) -0.015(2)
C70 0.074(4) 0.061(3) 0.067(3) 0.025(3) 0.005(3) -0.007(3)
Ag1 0.02883(16) 0.04003(18) 0.04008(18) -0.00228(14) 0.00013(13) -0.00168(13)
Ag2 0.02667(15) 0.04100(18) 0.03667(17) 0.00286(13) 0.00140(12) -0.00015(12)
Ag3 0.03332(17) 0.03758(18) 0.04394(19) 0.00527(14) -0.00176(13) -0.00134(13)
F11 0.230(5) 0.094(3) 0.062(2) 0.017(2) 0.041(3) 0.063(3)
F12 0.095(3) 0.150(4) 0.122(3) -0.031(3) 0.050(2) -0.010(3)
F13 0.123(3) 0.085(2) 0.066(2) -0.0387(18) 0.0105(18) -0.005(2)
F21 0.085(2) 0.136(3) 0.0371(17) 0.0065(17) 0.0127(15) -0.007(2)
F22 0.140(3) 0.083(2) 0.069(2) -0.0086(18) 0.017(2) 0.013(2)
F23 0.0517(19) 0.191(4) 0.068(2) -0.003(2) 0.0171(16) 0.019(2)
F31 0.138(4) 0.062(2) 0.228(5) 0.064(3) -0.010(3) 0.007(2)
F32 0.152(4) 0.079(2) 0.131(4) -0.004(2) 0.020(3) -0.002(2)
F33 0.081(3) 0.096(3) 0.205(5) 0.036(3) -0.023(3) -0.024(2)
N1 0.0192(16) 0.0386(18) 0.051(2) 0.0051(16) -0.0025(14) 0.0003(13)
N2 0.0245(16) 0.047(2) 0.0364(19) 0.0018(15) 0.0012(14) -0.0042(14)
N12 0.0251(16) 0.0394(19) 0.045(2) -0.0015(15) -0.0032(14) -0.0029(14)
N13 0.0244(16) 0.0395(19) 0.046(2) -0.0001(16) 0.0046(14) -0.0050(14)
N23 0.0304(18) 0.0386(19) 0.050(2) 0.0049(16) -0.0042(15) -0.0013(15)
N45 0.0259(16) 0.0440(19) 0.0317(18) 0.0040(15) -0.0018(13) -0.0021(14)
N46 0.0324(18) 0.0405(19) 0.0374(19) 0.0040(15) -0.0013(14) -0.0007(15)
N56 0.0236(16) 0.051(2) 0.0384(19) -0.0050(16) 0.0004(14) 0.0015(15)
O11 0.148(4) 0.057(2) 0.072(3) -0.0284(19) 0.036(2) -0.029(2)
O12 0.244(6) 0.085(3) 0.075(3) 0.003(2) 0.009(3) 0.070(4)
O13 0.062(3) 0.245(6) 0.085(3) -0.022(4) 0.006(2) -0.050(3)
O21 0.059(2) 0.086(2) 0.0331(17) 0.0108(16) 0.0045(15) 0.0103(18)
O22 0.043(2) 0.117(3) 0.069(2) -0.005(2) -0.0032(17) 0.005(2)
O23 0.129(4) 0.064(2) 0.074(3) 0.012(2) -0.001(2) -0.019(2)
O31 0.079(2) 0.0471(19) 0.080(2) 0.0280(18) -0.0090(19) -0.0005(17)
O32 0.049(2) 0.119(3) 0.107(3) 0.017(3) -0.008(2) 0.003(2)
O33 0.099(3) 0.119(3) 0.087(3) 0.050(3) 0.017(2) 0.017(3)
S1 0.0536(7) 0.0488(7) 0.0481(7) -0.0077(6) 0.0006(5) -0.0001(6)
S2 0.0448(6) 0.0639(8) 0.0381(6) 0.0075(5) 0.0027(5) 0.0002(6)
S3 0.0572(8) 0.0640(9) 0.0878(11) 0.0282(8) -0.0115(7) 0.0026(7)
Ti1 0.0253(4) 0.0332(4) 0.0436(4) 0.0022(3) -0.0001(3) -0.0013(3)
Ti2 0.0322(4) 0.0364(4) 0.0424(4) 0.0024(3) -0.0053(3) -0.0010(3)
Ti3 0.0277(4) 0.0347(4) 0.0458(4) 0.0010(3) 0.0009(3) 0.0023(3)
Ti4 0.0278(4) 0.0377(4) 0.0326(4) 0.0026(3) -0.0003(3) -0.0019(3)
Ti5 0.0253(3) 0.0376(4) 0.0380(4) 0.0004(3) -0.0011(3) 0.0004(3)
Ti6 0.0318(4) 0.0472(4) 0.0322(4) 0.0025(3) 0.0033(3) -0.0050(3)

loop_
_atom_type_symbol
_atom_type_description
_atom_type_scat_dispersion_real
_atom_type_scat_dispersion_imag
_atom_type_scat_source
C C 0.0033 0.0016 'International Tables Vol C Tables 4.2.6.8 and 6.1.1.4'
H H 0 0 'International Tables Vol C Tables 4.2.6.8 and 6.1.1.4'
Ag Ag -0.8971 1.1015 'International Tables Vol C Tables 4.2.6.8 and 6.1.1.4'
F F 0.0171 0.0103 'International Tables Vol C Tables 4.2.6.8 and 6.1.1.4'
N N 0.0061 0.0033 'International Tables Vol C Tables 4.2.6.8 and 6.1.1.4'
O O 0.0106 0.006 'International Tables Vol C Tables 4.2.6.8 and 6.1.1.4'
S S 0.1246 0.1234 'International Tables Vol C Tables 4.2.6.8 and 6.1.1.4'
Ti Ti 0.2776 0.4457 'International Tables Vol C Tables 4.2.6.8 and 6.1.1.4'

loop_
_geom_angle_atom_site_label_1
_geom_angle_atom_site_label_2
_geom_angle_atom_site_label_3
_geom_angle
F11 C1 F13 112.8(5)
F11 C1 F12 102.5(5)
F13 C1 F12 102.5(4)
F11 C1 S1 114.9(4)
F13 C1 S1 114.7(4)
F12 C1 S1 107.7(4)
F23 C2 F22 108.5(5)
F23 C2 F21 108.3(4)
F22 C2 F21 107.2(4)
F23 C2 S2 110.6(4)
F22 C2 S2 110.6(3)
F21 C2 S2 111.5(4)
F31 C3 F32 110.4(6)
F31 C3 F33 107.2(5)
F32 C3 F33 109.6(6)
F31 C3 S3 110.2(5)
F32 C3 S3 109.9(4)
F33 C3 S3 109.5(5)
C15 C11 C12 109.0(4)
C15 C11 C16 124.3(4)
C12 C11 C16 126.6(4)
C15 C11 Ti1 72.3(2)
C12 C11 Ti1 72.1(2)
C16 C11 Ti1 124.8(3)
C13 C12 C11 108.0(4)
C13 C12 C17 126.2(4)
C11 C12 C17 125.6(4)
C13 C12 Ti1 71.7(2)
C11 C12 Ti1 73.5(2)
C17 C12 Ti1 124.7(3)
C14 C13 C12 108.1(4)
C14 C13 C18 124.9(4)
C12 C13 C18 126.8(5)
C14 C13 Ti1 72.1(2)
C12 C13 Ti1 73.7(2)
C18 C13 Ti1 123.9(3)
C13 C14 C15 108.6(4)
C13 C14 C19 125.2(4)
C15 C14 C19 126.0(5)
C13 C14 Ti1 73.1(2)
C15 C14 Ti1 73.9(2)
C19 C14 Ti1 122.3(3)
C11 C15 C14 106.3(4)
C11 C15 C20 125.5(4)
C14 C15 C20 127.7(4)
C11 C15 Ti1 73.4(2)
C14 C15 Ti1 70.6(2)
C20 C15 Ti1 127.1(3)
C22 C21 C25 108.6(4)
C22 C21 C26 126.3(5)
C25 C21 C26 124.8(4)
C22 C21 Ti2 73.2(3)
C25 C21 Ti2 72.3(3)
C26 C21 Ti2 125.4(3)
C21 C22 C23 107.9(4)
C21 C22 C27 128.1(5)
C23 C22 C27 123.8(5)
C21 C22 Ti2 72.7(2)
C23 C22 Ti2 71.3(2)
C27 C22 Ti2 124.4(3)
C22 C23 C24 107.9(4)
C22 C23 C28 126.4(5)
C24 C23 C28 125.5(5)
C22 C23 Ti2 74.1(2)
C24 C23 Ti2 71.8(2)
C28 C23 Ti2 123.3(3)
C25 C24 C23 108.3(4)
C25 C24 C29 127.0(4)
C23 C24 C29 124.6(4)
C25 C24 Ti2 74.1(2)
C23 C24 Ti2 73.2(2)
C29 C24 Ti2 121.8(3)
C24 C25 C21 107.2(4)
C24 C25 C30 128.3(4)
C21 C25 C30 124.1(5)
C24 C25 Ti2 71.1(2)
C21 C25 Ti2 73.0(2)
C30 C25 Ti2 127.4(3)
C32 C31 C35 108.8(4)
C32 C31 C36 126.2(4)
C35 C31 C36 124.7(4)
C32 C31 Ti3 73.4(2)
C35 C31 Ti3 72.9(2)
C36 C31 Ti3 124.4(3)
C31 C32 C33 107.1(4)
C31 C32 C37 127.6(4)
C33 C32 C37 125.1(5)
C31 C32 Ti3 72.7(2)
C33 C32 Ti3 71.0(2)
C37 C32 Ti3 125.2(3)
C34 C33 C32 108.9(4)
C34 C33 C38 124.8(5)
C32 C33 C38 126.0(5)
C34 C33 Ti3 72.9(3)
C32 C33 Ti3 74.0(2)
C38 C33 Ti3 124.4(3)
C33 C34 C35 107.3(4)
C33 C34 C39 125.4(4)
C35 C34 C39 127.1(5)
C33 C34 Ti3 72.5(2)
C35 C34 Ti3 73.9(2)
C39 C34 Ti3 123.4(3)
C34 C35 C31 107.8(4)
C34 C35 C40 128.3(4)
C31 C35 C40 123.4(4)
C34 C35 Ti3 71.4(2)
C31 C35 Ti3 72.5(2)
C40 C35 Ti3 127.6(3)
C42 C41 C45 109.2(4)
C42 C41 C46 124.5(4)
C45 C41 C46 126.2(4)
C42 C41 Ti4 73.0(2)
C45 C41 Ti4 73.3(2)
C46 C41 Ti4 122.5(3)
C41 C42 C43 107.9(4)
C41 C42 C47 125.5(4)
C43 C42 C47 126.1(4)
C41 C42 Ti4 72.8(2)
C43 C42 Ti4 72.5(2)
C47 C42 Ti4 127.1(3)
C42 C43 C44 107.8(4)
C42 C43 C48 126.8(4)
C44 C43 C48 125.3(4)
C42 C43 Ti4 72.9(2)
C44 C43 Ti4 72.5(2)
C48 C43 Ti4 123.3(3)
C45 C44 C43 107.5(4)
C45 C44 C49 127.0(4)
C43 C44 C49 125.1(4)
C45 C44 Ti4 73.3(2)
C43 C44 Ti4 72.5(2)
C49 C44 Ti4 125.2(3)
C41 C45 C44 107.5(4)
C41 C45 C50 126.9(4)
C44 C45 C50 125.4(4)
C41 C45 Ti4 72.3(2)
C44 C45 Ti4 72.0(2)
C50 C45 Ti4 124.5(3)
C52 C51 C55 107.7(4)
C52 C51 C56 124.0(4)
C55 C51 C56 127.9(4)
C52 C51 Ti5 73.5(2)
C55 C51 Ti5 70.7(2)
C56 C51 Ti5 126.8(3)
C51 C52 C53 107.8(4)
C51 C52 C57 125.3(4)
C53 C52 C57 126.9(4)
C51 C52 Ti5 72.2(2)
C53 C52 Ti5 71.5(2)
C57 C52 Ti5 123.1(3)
C54 C53 C52 108.2(4)
C54 C53 C58 125.3(4)
C52 C53 C58 126.3(4)
C54 C53 Ti5 71.5(2)
C52 C53 Ti5 73.7(2)
C58 C53 Ti5 124.3(3)
C55 C54 C53 107.9(4)
C55 C54 C59 126.5(4)
C53 C54 C59 125.4(5)
C55 C54 Ti5 72.4(2)
C53 C54 Ti5 73.6(2)
C59 C54 Ti5 123.9(3)
C54 C55 C51 108.4(4)
C54 C55 C60 124.7(4)
C51 C55 C60 126.7(5)
C54 C55 Ti5 72.7(2)
C51 C55 Ti5 74.1(2)
C60 C55 Ti5 123.0(3)
C62 C61 C65 108.6(4)
C62 C61 C66 125.0(5)
C65 C61 C66 126.4(5)
C62 C61 Ti6 72.7(3)
C65 C61 Ti6 72.2(2)
C66 C61 Ti6 122.6(3)
C63 C62 C61 108.1(4)
C63 C62 C67 126.3(5)
C61 C62 C67 125.5(5)
C63 C62 Ti6 72.6(3)
C61 C62 Ti6 72.8(3)
C67 C62 Ti6 123.8(3)
C62 C63 C64 108.9(4)
C62 C63 C68 126.3(5)
C64 C63 C68 124.6(5)
C62 C63 Ti6 73.1(3)
C64 C63 Ti6 72.0(2)
C68 C63 Ti6 125.7(3)
C63 C64 C65 107.1(4)
C63 C64 C69 126.0(4)
C65 C64 C69 126.6(4)
C63 C64 Ti6 73.0(2)
C65 C64 Ti6 72.8(2)
C69 C64 Ti6 123.6(3)
C61 C65 C64 107.3(4)
C61 C65 C70 126.3(5)
C64 C65 C70 126.1(4)
C61 C65 Ti6 72.9(2)
C64 C65 Ti6 71.9(2)
C70 C65 Ti6 125.4(3)
N12 Ag1 N56 171.07(12)
N12 Ag1 O11 91.02(13)
N56 Ag1 O11 80.05(13)
N12 Ag1 Ag3 94.73(8)
N56 Ag1 Ag3 92.81(9)
O11 Ag1 Ag3 147.99(8)
N12 Ag1 Ag2 94.20(9)
N56 Ag1 Ag2 93.72(9)
O11 Ag1 Ag2 150.99(9)
Ag3 Ag1 Ag2 59.888(10)
N45 Ag2 N13 170.29(12)
N45 Ag2 O21 93.08(11)
N13 Ag2 O21 77.24(11)
N45 Ag2 Ag3 99.51(8)
N13 Ag2 Ag3 88.69(9)
O21 Ag2 Ag3 148.97(7)
N45 Ag2 Ag1 94.62(8)
N13 Ag2 Ag1 93.98(9)
O21 Ag2 Ag1 147.29(8)
Ag3 Ag2 Ag1 59.95(2)
N23 Ag3 N46 170.86(12)
N23 Ag3 O31 93.01(11)
N46 Ag3 O31 77.89(11)
N23 Ag3 Ag2 99.40(9)
N46 Ag3 Ag2 88.25(8)
O31 Ag3 Ag2 149.11(8)
N23 Ag3 Ag1 93.63(8)
N46 Ag3 Ag1 94.53(8)
O31 Ag3 Ag1 147.39(8)
Ag2 Ag3 Ag1 60.159(19)
Ti2 N1 Ti3 97.12(14)
Ti2 N1 Ti1 96.96(14)
Ti3 N1 Ti1 97.12(14)
Ti4 N2 Ti5 96.94(14)
Ti4 N2 Ti6 96.99(14)
Ti5 N2 Ti6 96.61(14)
Ti2 N12 Ti1 91.76(13)
Ti2 N12 Ag1 113.13(14)
Ti1 N12 Ag1 113.40(14)
Ti1 N13 Ti3 91.81(13)
Ti1 N13 Ag2 110.82(14)
Ti3 N13 Ag2 119.70(15)
Ti3 N23 Ti2 91.34(13)
Ti3 N23 Ag3 108.52(14)
Ti2 N23 Ag3 115.55(15)
Ti5 N45 Ti4 91.15(13)
Ti5 N45 Ag2 114.76(14)
Ti4 N45 Ag2 108.99(13)
Ti4 N46 Ti6 91.84(13)
Ti4 N46 Ag3 120.40(15)
Ti6 N46 Ag3 111.18(14)
Ti6 N56 Ti5 91.31(13)
Ti6 N56 Ag1 115.74(15)
Ti5 N56 Ag1 112.81(15)
S1 O11 Ag1 149.3(2)
S2 O21 Ag2 147.85(19)
S3 O31 Ag3 145.2(2)
O12 S1 O11 116.5(3)
O12 S1 O13 114.8(4)
O11 S1 O13 110.7(3)
O12 S1 C1 106.6(3)
O11 S1 C1 105.3(2)
O13 S1 C1 101.2(3)
O22 S2 O23 116.4(2)
O22 S2 O21 114.3(2)
O23 S2 O21 114.1(2)
O22 S2 C2 103.2(2)
O23 S2 C2 103.3(3)
O21 S2 C2 103.2(2)
O32 S3 O31 113.1(2)
O32 S3 O33 115.6(2)
O31 S3 O33 114.8(2)
O32 S3 C3 105.2(3)
O31 S3 C3 102.4(3)
O33 S3 C3 103.7(3)
N1 Ti1 N13 85.22(13)
N1 Ti1 N12 85.08(13)
N13 Ti1 N12 110.71(13)
N1 Ti1 C14 98.53(14)
N13 Ti1 C14 115.77(15)
N12 Ti1 C14 133.52(15)
N1 Ti1 C13 107.65(15)
N13 Ti1 C13 147.85(15)
N12 Ti1 C13 99.87(15)
C14 Ti1 C13 34.75(15)
N1 Ti1 C12 140.58(14)
N13 Ti1 C12 132.10(14)
N12 Ti1 C12 90.90(14)
C14 Ti1 C12 57.61(15)
C13 Ti1 C12 34.62(14)
N1 Ti1 C15 122.00(14)
N13 Ti1 C15 89.70(14)
N12 Ti1 C15 148.13(14)
C14 Ti1 C15 35.51(14)
C13 Ti1 C15 58.35(15)
C12 Ti1 C15 57.72(14)
N1 Ti1 C11 155.15(14)
N13 Ti1 C11 98.89(14)
N12 Ti1 C11 115.61(14)
C14 Ti1 C11 57.52(14)
C13 Ti1 C11 57.46(15)
C12 Ti1 C11 34.45(14)
C15 Ti1 C11 34.28(13)
N1 Ti1 Ti2 41.40(10)
N13 Ti1 Ti2 95.79(10)
N12 Ti1 Ti2 44.08(9)
C14 Ti1 Ti2 127.89(12)
C13 Ti1 Ti2 113.49(12)
C12 Ti1 Ti2 126.64(11)
C15 Ti1 Ti2 161.44(10)
C11 Ti1 Ti2 158.76(11)
N1 Ti1 Ti3 41.38(9)
N13 Ti1 Ti3 44.16(9)
N12 Ti1 Ti3 96.13(9)
C14 Ti1 Ti3 117.01(11)
C13 Ti1 Ti3 143.47(12)
C12 Ti1 Ti3 172.94(11)
C15 Ti1 Ti3 115.21(10)
C11 Ti1 Ti3 139.70(11)
Ti2 Ti1 Ti3 59.92(3)
N1 Ti2 N12 85.40(13)
N1 Ti2 N23 85.51(13)
N12 Ti2 N23 110.54(13)
N1 Ti2 C24 96.30(15)
N12 Ti2 C24 119.07(15)
N23 Ti2 C24 130.36(15)
N1 Ti2 C23 108.37(15)
N12 Ti2 C23 149.86(15)
N23 Ti2 C23 97.46(14)
C24 Ti2 C23 35.05(15)
N1 Ti2 C25 117.75(15)
N12 Ti2 C25 92.02(15)
N23 Ti2 C25 149.37(15)
C24 Ti2 C25 34.81(15)
C23 Ti2 C25 57.85(16)
N1 Ti2 C21 152.00(15)
N12 Ti2 C21 98.03(15)
N23 Ti2 C21 118.45(15)
C24 Ti2 C21 57.69(16)
C23 Ti2 C21 57.35(16)
C25 Ti2 C21 34.72(15)
N1 Ti2 C22 142.26(15)
N12 Ti2 C22 129.97(16)
N23 Ti2 C22 91.93(14)
C24 Ti2 C22 57.78(15)
C23 Ti2 C22 34.62(15)
C25 Ti2 C22 57.44(15)
C21 Ti2 C22 34.10(15)
N1 Ti2 Ti3 41.49(9)
N12 Ti2 Ti3 96.40(10)
N23 Ti2 Ti3 44.31(10)
C24 Ti2 Ti3 123.86(12)
C23 Ti2 Ti3 111.77(12)
C25 Ti2 Ti3 156.25(12)
C21 Ti2 Ti3 161.19(12)
C22 Ti2 Ti3 128.03(12)
N1 Ti2 Ti1 41.64(9)
N12 Ti2 Ti1 44.16(9)
N23 Ti2 Ti1 95.91(10)
C24 Ti2 Ti1 117.89(12)
C23 Ti2 Ti1 145.72(12)
C25 Ti2 Ti1 114.70(12)
C21 Ti2 Ti1 137.96(12)
C22 Ti2 Ti1 171.72(11)
Ti3 Ti2 Ti1 60.15(3)
N1 Ti3 N13 85.21(13)
N1 Ti3 N23 85.44(13)
N13 Ti3 N23 109.67(13)
N1 Ti3 C33 108.66(15)
N13 Ti3 C33 98.93(15)
N23 Ti3 C33 149.21(15)
N1 Ti3 C34 98.18(14)
N13 Ti3 C34 132.12(16)
N23 Ti3 C34 118.21(15)
C33 Ti3 C34 34.69(16)
N1 Ti3 C31 154.65(14)
N13 Ti3 C31 116.27(15)
N23 Ti3 C31 98.58(15)
C33 Ti3 C31 57.22(15)
C34 Ti3 C31 57.80(15)
N1 Ti3 C35 120.69(15)
N13 Ti3 C35 148.08(15)
N23 Ti3 C35 92.00(15)
C33 Ti3 C35 57.22(16)
C34 Ti3 C35 34.68(15)
C31 Ti3 C35 34.62(15)
N1 Ti3 C32 142.27(15)
N13 Ti3 C32 91.01(15)
N23 Ti3 C32 130.57(15)
C33 Ti3 C32 34.98(15)
C34 Ti3 C32 58.01(15)
C31 Ti3 C32 33.91(15)
C35 Ti3 C32 57.16(16)
N1 Ti3 Ti2 41.38(10)
N13 Ti3 Ti2 95.68(10)
N23 Ti3 Ti2 44.35(9)
C33 Ti3 Ti2 145.15(13)
C34 Ti3 Ti2 118.14(12)
C31 Ti3 Ti2 139.30(12)
C35 Ti3 Ti2 116.02(12)
C32 Ti3 Ti2 172.87(12)
N1 Ti3 Ti1 41.51(9)
N13 Ti3 Ti1 44.02(9)
N23 Ti3 Ti1 95.74(10)
C33 Ti3 Ti1 113.08(11)
C34 Ti3 Ti1 126.52(11)
C31 Ti3 Ti1 159.25(12)
C35 Ti3 Ti1 159.42(12)
C32 Ti3 Ti1 127.16(12)
Ti2 Ti3 Ti1 59.92(2)
N2 Ti4 N46 85.60(13)
N2 Ti4 N45 85.39(13)
N46 Ti4 N45 109.16(13)
N2 Ti4 C43 99.39(14)
N46 Ti4 C43 134.37(15)
N45 Ti4 C43 116.43(14)
N2 Ti4 C44 108.50(14)
N46 Ti4 C44 100.26(14)
N45 Ti4 C44 148.45(14)
C43 Ti4 C44 35.03(14)
N2 Ti4 C41 155.54(14)
N46 Ti4 C41 115.25(14)
N45 Ti4 C41 98.57(14)
C43 Ti4 C41 57.17(14)
C44 Ti4 C41 57.38(14)
N2 Ti4 C42 122.22(14)
N46 Ti4 C42 147.65(14)
N45 Ti4 C42 90.75(13)
C43 Ti4 C42 34.58(14)
C44 Ti4 C42 57.78(14)
C41 Ti4 C42 34.19(14)
N2 Ti4 C45 141.45(14)
N46 Ti4 C45 90.82(14)
N45 Ti4 C45 131.43(14)
C43 Ti4 C45 57.66(14)
C44 Ti4 C45 34.65(14)
C41 Ti4 C45 34.40(14)
C42 Ti4 C45 57.37(14)
N2 Ti4 Ti5 41.61(9)
N46 Ti4 Ti5 95.20(10)
N45 Ti4 Ti5 44.16(9)
C43 Ti4 Ti5 118.48(11)
C44 Ti4 Ti5 145.08(11)
C41 Ti4 Ti5 139.69(11)
C42 Ti4 Ti5 116.41(11)
C45 Ti4 Ti5 173.63(10)
N2 Ti4 Ti6 41.61(9)
N46 Ti4 Ti6 44.23(9)
N45 Ti4 Ti6 95.94(9)
C43 Ti4 Ti6 128.40(11)
C44 Ti4 Ti6 113.40(10)
C41 Ti4 Ti6 158.44(11)
C42 Ti4 Ti6 161.36(11)
C45 Ti4 Ti6 126.37(11)
Ti5 Ti4 Ti6 59.93(2)
N2 Ti5 N45 85.77(13)
N2 Ti5 N56 85.42(13)
N45 Ti5 N56 110.75(13)
N2 Ti5 C55 97.58(14)
N45 Ti5 C55 133.60(15)
N56 Ti5 C55 115.65(16)
N2 Ti5 C54 107.17(14)
N45 Ti5 C54 99.86(15)
N56 Ti5 C54 147.79(15)
C55 Ti5 C54 34.90(15)
N2 Ti5 C53 140.62(14)
N45 Ti5 C53 91.13(14)
N56 Ti5 C53 131.57(14)
C55 Ti5 C53 57.85(15)
C54 Ti5 C53 34.90(14)
N2 Ti5 C51 120.82(15)
N45 Ti5 C51 148.32(14)
N56 Ti5 C51 89.81(14)
C55 Ti5 C51 35.17(14)
C54 Ti5 C51 58.15(15)
C53 Ti5 C51 57.58(15)
N2 Ti5 C52 154.24(14)
N45 Ti5 C52 116.10(14)
N56 Ti5 C52 98.15(14)
C55 Ti5 C52 57.79(14)
C54 Ti5 C52 57.97(14)
C53 Ti5 C52 34.72(14)
C51 Ti5 C52 34.29(14)
N2 Ti5 Ti6 41.72(9)
N45 Ti5 Ti6 96.51(9)
N56 Ti5 Ti6 44.06(9)
C55 Ti5 Ti6 116.52(12)
C54 Ti5 Ti6 143.37(12)
C53 Ti5 Ti6 172.29(11)
C51 Ti5 Ti6 114.72(11)
C52 Ti5 Ti6 138.68(10)
N2 Ti5 Ti4 41.45(10)
N45 Ti5 Ti4 44.69(9)
N56 Ti5 Ti4 96.02(10)
C55 Ti5 Ti4 127.12(11)
C54 Ti5 Ti4 113.19(11)
C53 Ti5 Ti4 127.18(11)
C51 Ti5 Ti4 160.24(11)
C52 Ti5 Ti4 159.79(10)
Ti6 Ti5 Ti4 60.08(3)
N2 Ti6 N56 85.95(13)
N2 Ti6 N46 85.10(13)
N56 Ti6 N46 109.30(13)
N2 Ti6 C64 99.43(14)
N56 Ti6 C64 135.38(15)
N46 Ti6 C64 115.27(15)
N2 Ti6 C65 123.98(14)
N56 Ti6 C65 146.19(14)
N46 Ti6 C65 90.37(15)
C64 Ti6 C65 35.33(15)
N2 Ti6 C63 107.53(15)
N56 Ti6 C63 101.02(15)
N46 Ti6 C63 147.98(15)
C64 Ti6 C63 34.99(15)
C65 Ti6 C63 58.00(16)
N2 Ti6 C62 139.43(17)
N56 Ti6 C62 89.47(15)
N46 Ti6 C62 133.87(16)
C64 Ti6 C62 58.07(16)
C65 Ti6 C62 57.94(16)
C63 Ti6 C62 34.37(16)
N2 Ti6 C61 157.21(15)
N56 Ti6 C61 112.41(15)
N46 Ti6 C61 100.41(16)
C64 Ti6 C61 58.14(15)
C65 Ti6 C61 34.87(15)
C63 Ti6 C61 57.28(17)
C62 Ti6 C61 34.46(16)
N2 Ti6 Ti5 41.67(9)
N56 Ti6 Ti5 44.63(9)
N46 Ti6 Ti5 95.01(10)
C64 Ti6 Ti5 129.72(12)
C65 Ti6 Ti5 163.72(12)
C63 Ti6 Ti5 114.15(12)
C62 Ti6 Ti5 125.12(13)
C61 Ti6 Ti5 156.20(13)
N2 Ti6 Ti4 41.40(10)
N56 Ti6 Ti4 96.42(10)
N46 Ti6 Ti4 43.93(9)
C64 Ti6 Ti4 116.79(12)
C65 Ti6 Ti4 116.28(11)
C63 Ti6 Ti4 142.99(12)
C62 Ti6 Ti4 174.11(12)
C61 Ti6 Ti4 141.43(14)
Ti5 Ti6 Ti4 59.99(3)

loop_
_geom_bond_atom_site_label_1
_geom_bond_atom_site_label_2
_geom_bond_distance
C1 F11 1.277(6)
C1 F13 1.303(6)
C1 F12 1.399(7)
C1 S1 1.814(5)
C2 F23 1.333(6)
C2 F22 1.344(6)
C2 F21 1.345(5)
C2 S2 1.821(5)
C3 F31 1.322(7)
C3 F32 1.335(8)
C3 F33 1.353(7)
C3 S3 1.834(7)
C11 C15 1.422(6)
C11 C12 1.428(6)
C11 C16 1.509(6)
C11 Ti1 2.420(4)
C12 C13 1.422(6)
C12 C17 1.506(6)
C12 Ti1 2.402(4)
C13 C14 1.415(6)
C13 C18 1.505(6)
C13 Ti1 2.375(4)
C14 C15 1.454(6)
C14 C19 1.519(6)
C14 Ti1 2.362(4)
C15 C20 1.498(6)
C15 Ti1 2.405(4)
C21 C22 1.414(6)
C21 C25 1.435(6)
C21 C26 1.525(7)
C21 Ti2 2.409(5)
C22 C23 1.427(6)
C22 C27 1.487(6)
C22 Ti2 2.415(4)
C23 C24 1.427(6)
C23 C28 1.507(7)
C23 Ti2 2.379(4)
C24 C25 1.424(6)
C24 C29 1.534(6)
C24 Ti2 2.360(4)
C25 C30 1.509(6)
C25 Ti2 2.400(4)
C31 C32 1.404(6)
C31 C35 1.431(6)
C31 C36 1.523(6)
C31 Ti3 2.402(4)
C32 C33 1.438(6)
C32 C37 1.518(6)
C32 Ti3 2.411(4)
C33 C34 1.415(6)
C33 C38 1.529(6)
C33 Ti3 2.371(4)
C34 C35 1.426(6)
C34 C39 1.515(6)
C34 Ti3 2.376(4)
C35 C40 1.515(6)
C35 Ti3 2.408(4)
C41 C42 1.404(6)
C41 C45 1.416(6)
C41 C46 1.528(6)
C41 Ti4 2.388(4)
C42 C43 1.418(6)
C42 C47 1.527(6)
C42 Ti4 2.389(4)
C43 C44 1.435(6)
C43 C48 1.522(6)
C43 Ti4 2.383(4)
C44 C45 1.425(6)
C44 C49 1.498(6)
C44 Ti4 2.384(4)
C45 C50 1.516(6)
C45 Ti4 2.400(4)
C51 C52 1.419(6)
C51 C55 1.437(6)
C51 C56 1.499(6)
C51 Ti5 2.398(4)
C52 C53 1.433(6)
C52 C57 1.496(6)
C52 Ti5 2.415(4)
C53 C54 1.423(6)
C53 C58 1.529(6)
C53 Ti5 2.386(4)
C54 C55 1.413(6)
C54 C59 1.532(6)
C54 Ti5 2.358(4)
C55 C60 1.517(6)
C55 Ti5 2.354(4)
C61 C62 1.418(7)
C61 C65 1.432(6)
C61 C66 1.522(7)
C61 Ti6 2.394(4)
C62 C63 1.412(6)
C62 C67 1.530(7)
C62 Ti6 2.393(4)
C63 C64 1.431(6)
C63 C68 1.539(7)
C63 Ti6 2.387(4)
C64 C65 1.444(6)
C64 C69 1.536(6)
C64 Ti6 2.373(4)
C65 C70 1.511(7)
C65 Ti6 2.385(4)
Ag1 N12 2.167(3)
Ag1 N56 2.173(3)
Ag1 O11 2.682(3)
Ag1 Ag3 2.9770(9)
Ag1 Ag2 2.9832(9)
Ag2 N45 2.167(3)
Ag2 N13 2.179(3)
Ag2 O21 2.680(3)
Ag2 Ag3 2.9750(7)
Ag3 N23 2.180(3)
Ag3 N46 2.186(3)
Ag3 O31 2.625(3)
N1 Ti2 1.919(3)
N1 Ti3 1.923(3)
N1 Ti1 1.928(3)
N2 Ti4 1.917(3)
N2 Ti5 1.923(3)
N2 Ti6 1.925(3)
N12 Ti2 2.005(3)
N12 Ti1 2.008(3)
N13 Ti1 2.008(3)
N13 Ti3 2.013(3)
N23 Ti3 2.013(3)
N23 Ti2 2.014(3)
N45 Ti5 2.003(3)
N45 Ti4 2.022(3)
N46 Ti4 1.997(3)
N46 Ti6 2.008(3)
N56 Ti6 1.998(3)
N56 Ti5 2.019(3)
O11 S1 1.414(3)
O12 S1 1.387(4)
O13 S1 1.444(4)
O21 S2 1.455(3)
O22 S2 1.428(3)
O23 S2 1.445(4)
O31 S3 1.451(3)
O32 S3 1.442(4)
O33 S3 1.485(4)
Ti1 Ti2 2.8806(12)
Ti1 Ti3 2.8873(12)
Ti2 Ti3 2.8806(12)
Ti4 Ti5 2.8748(12)
Ti4 Ti6 2.8774(12)
Ti5 Ti6 2.8731(11)
